data_7011894
loop_
_publ_author_name
'Makhankova, Valeriya G.'
'Vassilyeva, Olga Yu.'
'Kokozay, Volodymyr N.'
'Skelton, Brian W.'
'Sorace, Lorenzo'
'Gatteschi, Dante'

_publ_section_title
;
 Novel polynuclear CuII/CoII complexes constructed from one and two
 Cu2Co triangles with antiferromagnetic exchange coupling
;
_journal_issue 22
_journal_name_full 'Journal of the Chemical Society, Dalton Transactions'
_journal_page_first 4253
_journal_paper_doi 10.1039/b205389f
_journal_year 2002
_chemical_formula_sum 'C16 H31.5 Co Cu2 N6.5 O3 S3'
_chemical_formula_weight 645.19
_space_group_IT_number 36
_symmetry_cell_setting orthorhombic
_symmetry_space_group_name_Hall 'C 2c -2'
_symmetry_space_group_name_H-M 'C m c 21'
_cell_angle_alpha 90.00000
_cell_angle_beta 90.00000
_cell_angle_gamma 90.00000
_cell_formula_units_Z 4
_cell_length_a 14.036(2)
_cell_length_b 20.009(3)
_cell_length_c 10.097(2)
_cell_measurement_reflns_used 3427
_cell_measurement_temperature 150
_cell_measurement_theta_max 28
_cell_measurement_theta_min 2
_cell_volume 2835.7(8)
_computing_cell_refinement 'Siemens SAINT (Siemens, 1995)'
_computing_data_collection 'Siemens SMART (Siemens, 1995)'
_computing_data_reduction xtal
_computing_molecular_graphics xtal
_computing_publication_material 'xtal BONDLA CIFIO'
_computing_structure_refinement 'xtal CRYLSQ'
_computing_structure_solution xtal
_diffrn_ambient_temperature 150
_diffrn_measurement_device_type
;
Bruker SMART CCD diffractometer
;
_diffrn_measurement_method '\w scans'
_diffrn_radiation_detector 'CCD area detector'
_diffrn_radiation_monochromator graphite
_diffrn_radiation_source 'sealed tube'
_diffrn_radiation_type 'Mo K\a'
_diffrn_radiation_wavelength .71073
_diffrn_reflns_av_R_equivalents 0
_diffrn_reflns_av_sigmaI/netI .081
_diffrn_reflns_limit_h_max 19
_diffrn_reflns_limit_h_min 0
_diffrn_reflns_limit_k_max 26
_diffrn_reflns_limit_k_min 0
_diffrn_reflns_limit_l_max 13
_diffrn_reflns_limit_l_min -13
_diffrn_reflns_number 17013
_diffrn_reflns_theta_max 29.36
_diffrn_reflns_theta_min 2.69
_diffrn_standards_decay_% 0
_exptl_absorpt_coefficient_mu 2.313
_exptl_absorpt_correction_T_max .831
_exptl_absorpt_correction_T_min .631
_exptl_absorpt_correction_type multi-scan
_exptl_absorpt_process_details
;
SADABS; Sheldrick, 1996
;
_exptl_crystal_colour dark
_exptl_crystal_density_diffrn 1.511
_exptl_crystal_description prism
_exptl_crystal_F_000 1320
_exptl_crystal_size_max .2
_exptl_crystal_size_mid .07
_exptl_crystal_size_min .05
_refine_diff_density_max 1.117
_refine_diff_density_min -.564
_refine_ls_abs_structure_details 'Flack xabs refined'
_refine_ls_abs_structure_Flack .05(4)
_refine_ls_goodness_of_fit_all 1.31
_refine_ls_goodness_of_fit_ref 1.388
_refine_ls_hydrogen_treatment noref
_refine_ls_matrix_type full
_refine_ls_number_constraints 0
_refine_ls_number_parameters 169
_refine_ls_number_reflns 1492
_refine_ls_number_restraints 3
_refine_ls_R_factor_all .065
_refine_ls_R_factor_gt .043
_refine_ls_shift/su_max .009
_refine_ls_shift/su_mean .001
_refine_ls_structure_factor_coef F
_refine_ls_weighting_scheme calc
_refine_ls_wR_factor_all .053
_refine_ls_wR_factor_ref .048
_reflns_d_resolution_high .725
_reflns_d_resolution_low 7.573
_reflns_Friedel_coverage .898
_reflns_limit_h_max 19
_reflns_limit_h_min 0
_reflns_limit_k_max 26
_reflns_limit_k_min 0
_reflns_limit_l_max 13
_reflns_limit_l_min 0
_reflns_number_gt 1531
_reflns_number_total 2046
_reflns_threshold_expression 'F    > 4.00 sig(F   )'
_cod_data_source_file b205389f.txt
_cod_data_source_block LE410
_cod_original_sg_symbol_Hall c_2c_-2
_cod_original_sg_symbol_H-M C_m_c_21
_cod_original_formula_sum 'C16 H31.5 Co1 Cu2 N6.5 O3 S3'
_cod_database_code 7011894

loop_
_symmetry_equiv_pos_as_xyz
+x,+y,+z
-x,-y,1/2+z
-x,+y,+z
+x,-y,1/2+z
1/2+x,1/2+y,+z
1/2-x,1/2-y,1/2+z
1/2-x,1/2+y,+z
1/2+x,1/2-y,1/2+z

loop_
_atom_site_label
_atom_site_fract_x
_atom_site_fract_y
_atom_site_fract_z
_atom_site_U_iso_or_equiv
_atom_site_adp_type
_atom_site_calc_flag
_atom_site_calc_attached_atom
_atom_site_occupancy
_atom_site_disorder_assembly
_atom_site_disorder_group
Co .00000 .07743(8) .00000 .0324(8) Uani ? ? 1.00000 ? ?
Cu .12157(8) .17089(4) .17763(17) .0399(5) Uani ? ? 1.00000 ? ?
O11 .1174(4) .0850(3) .0979(7) .041(3) Uani ? ? 1.00000 ? ?
C12 .1987(7) .0464(4) .1145(10) .042(5) Uani ? ? 1.00000 ? ?
C13 .2439(6) .0659(4) .2449(13) .049(5) Uani ? ? 1.00000 ? ?
N14 .2479(6) .1402(3) .2528(10) .051(4) Uani ? ? 1.00000 ? ?
C141 .3264(8) .1665(5) .1692(15) .061(6) Uani ? ? 1.00000 ? ?
C142 .2647(9) .1607(5) .3923(11) .062(7) Uani ? ? 1.00000 ? ?
O21 .00000 .1829(4) .0806(9) .038(5) Uani ? ? 1.00000 ? ?
C22 .00000 .2284(6) -.0296(13) .047(8) Uani ? ? 1.00000 ? ?
C23 .0438(13) .1981(8) -.1440(17) .041(9) Uani ? ? .50000 ? ?
N24 .00000 .1314(5) -.1766(10) .041(6) Uani ? ? 1.00000 ? ?
C241 .0751(17) .0971(11) -.267(2) .052(13) Uani ? ? .50000 ? ?
C241' -.0864(14) .1334(10) -.240(3) .045(11) Uani ? ? .50000 ? ?
N01 .1429(6) .2640(3) .2112(8) .055(5) Uani ? ? 1.00000 ? ?
C01 .1491(6) .3199(4) .2409(11) .041(5) Uani ? ? 1.00000 ? ?
S01 .1601(2) .39754(12) .2816(4) .070(2) Uani ? ? 1.00000 ? ?
N02 .00000 -.0178(5) -.0647(11) .041(6) Uani ? ? 1.00000 ? ?
C02 .00000 -.0751(6) -.0865(14) .036(7) Uani ? ? 1.00000 ? ?
S02 .00000 -.15569(15) -.1108(3) .044(2) Uani ? ? 1.00000 ? ?
N0 .00000 .4345(15) -.176(4) .085(9) Uiso ? ? .50000 ? ?
C10 .00000 .4439(17) -.057(6) .19(3) Uiso ? ? .50000 ? ?
C20 .00000 .4608(17) .098(4) .070(10) Uiso ? ? .50000 ? ?
H12a .24255 .05433 .04403 .05300 Uiso ? ? 1.00000 ? ?
H12b .18260 .00021 .11585 .05300 Uiso ? ? 1.00000 ? ?
H13a .30792 .04808 .24849 .07400 Uiso ? ? 1.00000 ? ?
H13b .20876 .04826 .31635 .07400 Uiso ? ? 1.00000 ? ?
H141a .32490 .21457 .17757 .09300 Uiso ? ? 1.00000 ? ?
H141b .31361 .15482 .08091 .09300 Uiso ? ? 1.00000 ? ?
H141c .38382 .14988 .19917 .09300 Uiso ? ? 1.00000 ? ?
H142a .26624 .20802 .39931 .09200 Uiso ? ? 1.00000 ? ?
H142b .32275 .14259 .42435 .09200 Uiso ? ? 1.00000 ? ?
H142c .21348 .14430 .44712 .09200 Uiso ? ? 1.00000 ? ?
H22a .03483 .26716 -.00741 .03100 Uiso ? ? .50000 ? ?
H22b -.06383 .23997 -.05095 .03100 Uiso ? ? .50000 ? ?
H23a .10904 .19138 -.12687 .02700 Uiso ? ? .50000 ? ?
H23b .03536 .22650 -.21783 .02700 Uiso ? ? .50000 ? ?
H241a .13605 .11729 -.25606 .05900 Uiso ? ? .50000 ? ?
H241b .05682 .09912 -.35694 .05900 Uiso ? ? .50000 ? ?
H241c .08114 .05036 -.24235 .05900 Uiso ? ? .50000 ? ?
H241'a -.10980 .08782 -.25261 .05600 Uiso ? ? .50000 ? ?
H241'b -.08031 .15272 -.32598 .05600 Uiso ? ? .50000 ? ?
H241'c -.13226 .15699 -.19062 .05600 Uiso ? ? .50000 ? ?
H20a .00000 .50853 .10165 .10400 Uiso ? ? .50000 ? ?
H20b .05585 .44460 .14245 .10400 Uiso ? ? .50000 ? ?

loop_
_atom_site_aniso_label
_atom_site_aniso_U_11
_atom_site_aniso_U_22
_atom_site_aniso_U_33
_atom_site_aniso_U_12
_atom_site_aniso_U_13
_atom_site_aniso_U_23
Co .0474(9) .0248(7) .0251(7) .00000 .00000 -.0021(7)
Cu .0626(7) .0237(4) .0336(5) -.0074(5) -.0068(6) -.0012(5)
O11 .049(4) .026(3) .047(4) .002(3) -.012(3) -.008(3)
C12 .052(6) .029(4) .047(5) -.004(4) -.005(4) .007(4)
C13 .053(5) .039(5) .054(5) -.004(4) -.013(6) .004(5)
N14 .067(5) .041(4) .044(4) -.021(3) -.008(5) .002(5)
C141 .064(6) .047(5) .073(7) -.017(5) -.006(7) .003(6)
C142 .084(8) .056(7) .048(6) -.015(6) -.024(6) -.009(5)
O21 .065(6) .022(4) .026(4) .00000 .00000 .004(3)
C22 .074(10) .031(7) .036(8) .00000 .00000 .012(5)
C23 .061(12) .030(8) .030(9) -.003(8) .007(8) .011(7)
N24 .061(7) .037(6) .025(5) .00000 .00000 .002(5)
C241 .062(14) .057(13) .037(12) .022(12) -.002(11) -.005(11)
C241' .035(10) .057(12) .042(12) -.000(10) -.007(10) -.005(12)
N01 .088(6) .028(3) .050(6) -.016(4) -.002(4) -.000(3)
C01 .049(5) .036(4) .040(5) -.006(3) -.005(5) .002(4)
S01 .0704(18) .0331(11) .108(3) .0008(12) -.0103(19) -.0246(15)
N02 .052(7) .036(7) .036(6) .00000 .00000 -.012(5)
C02 .039(7) .033(7) .038(7) .00000 .00000 .000(6)
S02 .078(3) .0269(16) .0282(17) .00000 .00000 -.0014(12)

loop_
_atom_type_symbol
_atom_type_description
_atom_type_oxidation_number
_atom_type_number_in_cell
_atom_type_scat_dispersion_real
_atom_type_scat_dispersion_imag
_atom_type_scat_source
C ? 0 64 .002 .002 'Int Tables Vol IV Tables 2.2B and 2.3.1'
H ? 0 126 0 0 'Int Tables Vol IV Tables 2.2B and 2.3.1'
Co ? 0 4 .299 .973 'Int Tables Vol IV Tables 2.2B and 2.3.1'
Cu ? 0 8 .263 1.266 'Int Tables Vol IV Tables 2.2B and 2.3.1'
N ? 0 26 .004 .003 'Int Tables Vol IV Tables 2.2B and 2.3.1'
O ? 0 12 .008 .006 'Int Tables Vol IV Tables 2.2B and 2.3.1'
S ? 0 12 .11 .124 'Int Tables Vol IV Tables 2.2B and 2.3.1'

loop_
_diffrn_attenuator_code
_diffrn_attenuator_scale
? ?

loop_
_geom_angle_atom_site_label_1
_geom_angle_atom_site_label_2
_geom_angle_atom_site_label_3
_geom_angle_site_symmetry_1
_geom_angle_site_symmetry_2
_geom_angle_site_symmetry_3
_geom_angle
_geom_angle_publ_flag
O11 Co O21 . . . 75.1(2) ?
O11 Co N24 . . . 113.5(2) ?
O11 Co N02 . . . 103.9(2) ?
O11 Co O11 . . 3 117.5(3) ?
O21 Co N24 . . . 79.9(4) ?
O21 Co N02 . . . 177.8(4) ?
O21 Co O11 . . 3 75.1(2) ?
N24 Co N02 . . . 102.3(4) ?
N24 Co O11 . . 3 113.5(2) ?
N02 Co O11 . . 3 103.9(2) ?
O11 Cu N14 . . . 84.9(3) ?
O11 Cu O21 . . . 82.8(3) ?
O11 Cu N01 . . . 163.6(3) ?
O11 Cu S02 . . 2 102.1(2) ?
N14 Cu O21 . . . 167.5(3) ?
N14 Cu N01 . . . 95.3(3) ?
N14 Cu S02 . . 2 102.6(3) ?
O21 Cu N01 . . . 96.0(3) ?
O21 Cu S02 . . 2 82.1(2) ?
N01 Cu S02 . . 2 93.9(3) ?
Co O11 Cu . . . 108.3(3) ?
Co O11 C12 . . . 136.2(5) ?
Cu O11 C12 . . . 115.3(5) ?
O11 C12 C13 . . . 107.8(7) ?
O11 C12 H12a . . . 110.3 ?
O11 C12 H12b . . . 110.3 ?
C13 C12 H12a . . . 109.6 ?
C13 C12 H12b . . . 109.8 ?
H12a C12 H12b . . . 109.0 ?
C12 C13 N14 . . . 108.7(8) ?
C12 C13 H13a . . . 109.0 ?
C12 C13 H13b . . . 110.5 ?
N14 C13 H13a . . . 109.3 ?
N14 C13 H13b . . . 110.7 ?
H13a C13 H13b . . . 108.6 ?
Cu N14 C13 . . . 104.4(6) ?
Cu N14 C141 . . . 109.2(7) ?
Cu N14 C142 . . . 114.2(7) ?
C13 N14 C141 . . . 110.6(8) ?
C13 N14 C142 . . . 109.4(9) ?
C141 N14 C142 . . . 108.9(9) ?
N14 C141 H141a . . . 106.7 ?
N14 C141 H141b . . . 108.0 ?
N14 C141 H141c . . . 109.5 ?
H141a C141 H141b . . . 109.1 ?
H141a C141 H141c . . . 110.5 ?
H141b C141 H141c . . . 112.9 ?
N14 C142 H142a . . . 110.5 ?
N14 C142 H142b . . . 110.7 ?
N14 C142 H142c . . . 109.4 ?
H142a C142 H142b . . . 109.6 ?
H142a C142 H142c . . . 108.3 ?
H142b C142 H142c . . . 108.3 ?
Co O21 Cu . . . 93.7(2) ?
Co O21 C22 . . . 108.2(7) ?
Co O21 Cu . . 3 93.7(2) ?
Cu O21 C22 . . . 117.4(3) ?
Cu O21 Cu . . 3 118.8(4) ?
C22 O21 Cu . . 3 117.4(3) ?
O21 C22 C23 . . . 110.8(10) ?
O21 C22 H22a . . . 109.7 ?
O21 C22 H22b . . . 109.3 ?
O21 C22 C23 . . 3 110.8(10) ?
O21 C22 H22a . . 3 109.7 ?
O21 C22 H22b . . 3 109.3 ?
C23 C22 H22a . . . 108.4 ?
C23 C22 H22b . . . 108.8 ?
H22a C22 H22b . . . 109.9 ?
C23 C22 H22a 3 . 3 108.4 ?
C23 C22 H22b 3 . 3 108.8 ?
H22a C22 H22b 3 . 3 109.9 ?
C22 C23 N24 . . . 112.0(12) ?
C22 C23 H23a . . . 109.1 ?
C22 C23 H23b . . . 109.0 ?
N24 C23 H23a . . . 108.1 ?
N24 C23 H23b . . . 108.0 ?
H23a C23 H23b . . . 110.6 ?
Co N24 C23 . . . 105.8(8) ?
Co N24 C241 . . . 106.0(10) ?
Co N24 C241' . . . 114.4(11) ?
Co N24 C23 . . 3 105.8(8) ?
Co N24 C241 . . 3 106.0(10) ?
Co N24 C241' . . 3 114.4(11) ?
C23 N24 C241 . . . 104.0(11) ?
C23 N24 C241' . . . 115.9(13) ?
C241 N24 C241' . . . 109.8(15) ?
C23 N24 C241 3 . 3 104.0(11) ?
C23 N24 C241' 3 . 3 115.9(13) ?
C241 N24 C241' 3 . 3 109.8(15) ?
N24 C241 H241a . . . 110.6 ?
N24 C241 H241b . . . 111 ?
N24 C241 H241c . . . 109 ?
H241a C241 H241b . . . 110 ?
H241a C241 H241c . . . 107 ?
H241b C241 H241c . . . 108 ?
N24 C241' H241'a . . . 109.4 ?
N24 C241' H241'b . . . 110.9 ?
N24 C241' H241'c . . . 112 ?
H241'a C241' H241'b . . . 107 ?
H241'a C241' H241'c . . . 108 ?
H241'b C241' H241'c . . . 110 ?
Cu N01 C01 . . . 173.3(8) ?
N01 C01 S01 . . . 178.7(9) ?
Co N02 C02 . . . 172.0(11) ?
N02 C02 S02 . . . 177.8(13) ?
C02 S02 Cu . . '2 554' 103.1(4) ?
C02 S02 Cu . . '4 554' 103.1(4) ?
Cu S02 Cu '2 554' . '4 554' 76.68(10) ?
N0 C10 C20 . . . 177(3) ?
C10 C20 H20a . . . 104 ?
C10 C20 H20b . . . 112 ?
C10 C20 H20b . . 3 112 ?
H20a C20 H20b . . . 109 ?
H20a C20 H20b . . 3 109 ?
H20b C20 H20b . . 3 110 ?

loop_
_geom_bond_atom_site_label_1
_geom_bond_atom_site_label_2
_geom_bond_site_symmetry_1
_geom_bond_site_symmetry_2
_geom_bond_distance
_geom_bond_publ_flag
Co O11 . . 1.928(6) ?
Co O21 . . 2.262(8) ?
Co N24 . . 2.085(10) ?
Co N02 . . 2.015(10) ?
Co O11 . 3 1.928(6) ?
Cu O11 . . 1.899(6) ?
Cu N14 . . 2.024(8) ?
Cu O21 . . 1.982(5) ?
Cu N01 . . 1.917(7) ?
Cu S02 . 2 2.751(3) ?
O11 C12 . . 1.388(11) ?
C12 C13 . . 1.513(16) ?
C12 H12a . . .954 ?
C12 H12b . . .951 ?
C13 N14 . . 1.489(11) ?
C13 H13a . . .968 ?
C13 H13b . . .942 ?
N14 C141 . . 1.485(15) ?
N14 C142 . . 1.486(15) ?
C141 H141a . . .966 ?
C141 H141b . . .939 ?
C141 H141c . . .922 ?
C142 H142a . . .949 ?
C142 H142b . . .949 ?
C142 H142c . . .965 ?
O21 C22 . . 1.437(15) ?
C22 C23 . . 1.44(2) ?
C22 H22a . . .944 ?
C22 H22b . . .950 ?
C22 C23 . 3 1.44(2) ?
C22 H22a . 3 .944 ?
C22 H22b . 3 .950 ?
C23 N24 . . 1.51(2) ?
C23 H23a . . .942 ?
C23 H23b . . .945 ?
N24 C241 . . 1.56(2) ?
N24 C241' . . 1.37(2) ?
N24 C241 . 3 1.56(2) ?
N24 C241' . 3 1.37(2) ?
C241 H241a . . .95 ?
C241 H241b . . .94 ?
C241 H241c . . .97 ?
C241' H241'a . . .98 ?
C241' H241'b . . .96 ?
C241' H241'c . . .94 ?
N01 C01 . . 1.161(11) ?
C01 S01 . . 1.615(8) ?
N02 C02 . . 1.167(16) ?
C02 S02 . . 1.631(13) ?
N0 C10 . . 1.21(7) ?
C10 C20 . . 1.61(7) ?
C20 H20a . . .96 ?
C20 H20b . . .96 ?
C20 H20b . 3 .96 ?

loop_
_geom_hbond_atom_site_label_D
_geom_hbond_atom_site_label_H
_geom_hbond_atom_site_label_A
_geom_hbond_site_symmetry_D
_geom_hbond_site_symmetry_H
_geom_hbond_site_symmetry_A
_geom_hbond_distance_DH
_geom_hbond_distance_HA
_geom_hbond_distance_DA
_geom_hbond_angle_DHA
_geom_hbond_publ_flag
? ? ? ? ? ? ? ? ? ? ?

loop_
_geom_torsion_atom_site_label_1
_geom_torsion_atom_site_label_2
_geom_torsion_atom_site_label_3
_geom_torsion_atom_site_label_4
_geom_torsion_site_symmetry_1
_geom_torsion_site_symmetry_2
_geom_torsion_site_symmetry_3
_geom_torsion_site_symmetry_4
_geom_torsion
_geom_torsion_publ_flag
? ? ? ? ? ? ? ? ? ?
